data_1559571
loop_
_publ_author_name
'Zheng, Handou'
'Zhong, Liu'
'Du, Cheng'
'Du, Wenbo'
'Cheung, Chi Shing'
'Ruan, Jingjing'
'Gao, Haiyang'

_publ_section_title
;
 Combining hydrogen bonding interactions with steric and electronic
 modifications for thermally robust \a-diimine palladium catalysts toward
 ethylene (co)polymerization
;
_journal_issue 1
_journal_name_full 'Catalysis Science &amp; Technology'
_journal_page_first 124
_journal_page_last 135
_journal_paper_doi 10.1039/D0CY01617A
_journal_volume 11
_journal_year 2021
_chemical_formula_moiety 'C43 H51 Cl N2 O2 Pd, C H2 Cl2'
_chemical_formula_sum 'C44 H53 Cl3 N2 O2 Pd'
_chemical_formula_weight 854.63
_space_group_crystal_system monoclinic
_space_group_IT_number 14
_space_group_name_Hall '-P 2yn'
_space_group_name_H-M_alt 'P 1 21/n 1'
_atom_sites_solution_hydrogens geom
_atom_sites_solution_primary direct
_audit_creation_date 2020-03-17
_audit_creation_method
;
Olex2 1.2
(compiled 2016.09.09 svn.r3337 for OlexSys, GUI svn.r5227)
;
_audit_update_record
;
2020-08-04 deposited with the CCDC.	2020-10-27 downloaded from the CCDC.
;
_cell_angle_alpha 90
_cell_angle_beta 101.805(3)
_cell_angle_gamma 90
_cell_formula_units_Z 4
_cell_length_a 11.7251(4)
_cell_length_b 18.4561(6)
_cell_length_c 19.8210(6)
_cell_measurement_reflns_used 8326
_cell_measurement_temperature 150.00(10)
_cell_measurement_theta_max 29.8460
_cell_measurement_theta_min 3.9420
_cell_volume 4198.5(2)
_computing_cell_refinement 'CrysAlisPro 1.171.39.46 (Rigaku OD, 2018)'
_computing_data_collection 'CrysAlisPro 1.171.39.46 (Rigaku OD, 2018)'
_computing_data_reduction 'CrysAlisPro 1.171.39.46 (Rigaku OD, 2018)'
_computing_molecular_graphics 'Olex2 (Dolomanov et al., 2009)'
_computing_publication_material 'Olex2 (Dolomanov et al., 2009)'
_computing_structure_refinement 'ShelXL (Sheldrick, 2015)'
_computing_structure_solution 'SIR2004 (Burla et al., 2007)'
_diffrn_ambient_environment N~2~
_diffrn_ambient_temperature 150.00(10)
_diffrn_detector 'CCD plate'
_diffrn_detector_area_resol_mean 5.2913
_diffrn_detector_type AtlasS2
_diffrn_measured_fraction_theta_full 0.996
_diffrn_measured_fraction_theta_max 0.834
_diffrn_measurement_details
;
List of Runs (angles in degrees, time in seconds):

  # Type    Start    End  Width  t~exp~   \w     \q     \k     \f   Frames
#--------------------------------------------------------------------------
  1  \w    -19.00  22.00   1.00   22.00    --  -12.17 -99.00  90.00   41
  2  \w    -47.00  84.00   1.00   22.00    --   13.26   0.00  90.00  131
;
_diffrn_measurement_device 'four-circle diffractometer'
_diffrn_measurement_device_type 'SuperNova, Dual, Cu at home/near, AtlasS2'
_diffrn_measurement_method '\w scans'
_diffrn_orient_matrix_type 'CrysAlisPro convention (1999,Acta A55,543-557)'
_diffrn_orient_matrix_UB_11 -0.0035909000
_diffrn_orient_matrix_UB_12 0.0302556000
_diffrn_orient_matrix_UB_13 -0.0224064000
_diffrn_orient_matrix_UB_21 0.0376770000
_diffrn_orient_matrix_UB_22 0.0198225000
_diffrn_orient_matrix_UB_23 0.0261188000
_diffrn_orient_matrix_UB_31 0.0488967000
_diffrn_orient_matrix_UB_32 -0.0129645000
_diffrn_orient_matrix_UB_33 -0.0123096000
_diffrn_radiation_monochromator mirror
_diffrn_radiation_probe x-ray
_diffrn_radiation_type MoK\a
_diffrn_radiation_wavelength 0.71073
_diffrn_reflns_av_R_equivalents 0.0318
_diffrn_reflns_av_unetI/netI 0.0582
_diffrn_reflns_Laue_measured_fraction_full 0.996
_diffrn_reflns_Laue_measured_fraction_max 0.834
_diffrn_reflns_limit_h_max 14
_diffrn_reflns_limit_h_min -15
_diffrn_reflns_limit_k_max 17
_diffrn_reflns_limit_k_min -25
_diffrn_reflns_limit_l_max 28
_diffrn_reflns_limit_l_min -17
_diffrn_reflns_number 19845
_diffrn_reflns_point_group_measured_fraction_full 0.996
_diffrn_reflns_point_group_measured_fraction_max 0.834
_diffrn_reflns_theta_full 25.242
_diffrn_reflns_theta_max 30.266
_diffrn_reflns_theta_min 3.303
_diffrn_source 'micro-focus sealed X-ray tube'
_diffrn_source_type 'SuperNova (Mo) X-ray Source'
_exptl_absorpt_coefficient_mu 0.670
_exptl_absorpt_correction_T_max 1.00000
_exptl_absorpt_correction_T_min 0.95672
_exptl_absorpt_correction_type multi-scan
_exptl_absorpt_process_details
;
CrysAlisPro 1.171.39.46 (Rigaku Oxford Diffraction, 2018)
Empirical absorption correction using spherical harmonics,
 implemented in SCALE3 ABSPACK scaling algorithm.
;
_exptl_crystal_density_diffrn 1.352
_exptl_crystal_description block
_exptl_crystal_F_000 1776
_exptl_crystal_size_max 0.1
_exptl_crystal_size_mid 0.1
_exptl_crystal_size_min 0.1
_refine_diff_density_max 2.490
_refine_diff_density_min -1.486
_refine_diff_density_rms 0.121
_refine_ls_extinction_method none
_refine_ls_goodness_of_fit_ref 1.117
_refine_ls_hydrogen_treatment constr
_refine_ls_matrix_type full
_refine_ls_number_parameters 480
_refine_ls_number_reflns 10461
_refine_ls_number_restraints 0
_refine_ls_restrained_S_all 1.117
_refine_ls_R_factor_all 0.0760
_refine_ls_R_factor_gt 0.0631
_refine_ls_shift/su_max 0.001
_refine_ls_shift/su_mean 0.000
_refine_ls_structure_factor_coef Fsqd
_refine_ls_weighting_details 'w=1/[\s^2^(Fo^2^)+(0.0566P)^2^+15.0585P] where P=(Fo^2^+2Fc^2^)/3'
_refine_ls_weighting_scheme calc
_refine_ls_wR_factor_gt 0.1557
_refine_ls_wR_factor_ref 0.1636
_reflns_Friedel_coverage 0.000
_reflns_number_gt 8743
_reflns_number_total 10461
_reflns_threshold_expression 'I > 2\s(I)'
_cod_data_source_file d0cy01617a2.cif
_cod_data_source_block 18112804
_cod_depositor_comments 'Adding full bibliography for 1559569--1559575.cif.'
_cod_database_code 1559571
_chemical_oxdiff_formula 'C H O N F B Pd'
_chemical_oxdiff_usercomment c2b
_shelx_space_group_comment
;
The symmetry employed for this shelxl refinement is uniquely defined
by the following loop, which should always be used as a source of
symmetry information in preference to the above space-group names.
They are only intended as comments.
;
_reflns_odcompleteness_completeness 98.94
_reflns_odcompleteness_iscentric 1
_reflns_odcompleteness_theta 27.04
_olex2_refinement_description
;
1. Fixed Uiso
 At 1.2 times of:
  All C(H) groups, All C(H,H) groups
 At 1.5 times of:
  All C(H,H,H) groups
2.a Ternary CH refined with riding coordinates:
 C4(H4), C8(H8), C19(H19), C22(H22), C26(H26), C37(H37)
2.b Secondary CH2 refined with riding coordinates:
 C44(H44A,H44B)
2.c Aromatic/amide H refined with riding coordinates:
 C12(H12), C13(H13), C17(H17), C20(H20), C21(H21), C24(H24), C27(H27),
 C28(H28), C30(H30), C32(H32), C34(H34), C35(H35)
2.d Idealised Me refined as rotating group:
 C1(H1A,H1B,H1C), C29(H29A,H29B,H29C), C31(H31A,H31B,H31C), C33(H33A,H33B,
 H33C), C36(H36A,H36B,H36C), C38(H38A,H38B,H38C), C39(H39A,H39B,H39C), C40(H40A,
 H40B,H40C), C41(H41A,H41B,H41C), C42(H42A,H42B,H42C), C43(H43A,H43B,H43C)
;
_shelx_shelxl_version_number 2014/7
_olex2_date_sample_data_collection 2018-11-28
_olex2_submission_special_instructions 'No special instructions were received'
_oxdiff_exptl_absorpt_empirical_details
;
Empirical correction (ABSPACK) includes:
- Absorption correction using spherical harmonics
- Frame scaling
;
_oxdiff_exptl_absorpt_empirical_full_max 1.140
_oxdiff_exptl_absorpt_empirical_full_min 0.915

loop_
_space_group_symop_operation_xyz
'x, y, z'
'-x+1/2, y+1/2, -z+1/2'
'-x, -y, -z'
'x-1/2, -y-1/2, z-1/2'

loop_
_atom_site_label
_atom_site_type_symbol
_atom_site_fract_x
_atom_site_fract_y
_atom_site_fract_z
_atom_site_U_iso_or_equiv
_atom_site_adp_type
_atom_site_occupancy
_atom_site_site_symmetry_order
_atom_site_calc_flag
_atom_site_refinement_flags_posn
_atom_site_refinement_flags_adp
_atom_site_refinement_flags_occupancy
_atom_site_disorder_assembly
_atom_site_disorder_group
Pd1 Pd -0.07063(2) 0.64075(2) 0.25604(2) 0.01547(9) Uani 1 1 d . . . . .
Cl1 Cl -0.18143(10) 0.55166(6) 0.29130(6) 0.0309(2) Uani 1 1 d . . . . .
Cl3 Cl 0.7482(2) 0.94336(13) 0.43232(12) 0.0858(7) Uani 1 1 d . . . . .
Cl2 Cl 0.5404(2) 0.8656(2) 0.36400(13) 0.1177(11) Uani 1 1 d . . . . .
N1 N 0.0309(3) 0.72343(17) 0.22778(16) 0.0139(6) Uani 1 1 d . . . . .
O2 O 0.4826(3) 0.61599(17) 0.39422(16) 0.0249(6) Uani 1 1 d . . . . .
N2 N 0.0786(3) 0.64330(17) 0.34382(16) 0.0151(6) Uani 1 1 d . . . . .
O1 O 0.1936(3) 0.94378(17) 0.28795(17) 0.0305(7) Uani 1 1 d . . . . .
C1 C -0.2009(3) 0.6454(2) 0.16900(18) 0.0166(7) Uani 1 1 d . . . . .
H1A H -0.2234 0.5971 0.1538 0.025 Uiso 1 1 calc GR . . . .
H1B H -0.1732 0.6707 0.1332 0.025 Uiso 1 1 calc GR . . . .
H1C H -0.2670 0.6705 0.1794 0.025 Uiso 1 1 calc GR . . . .
C2 C 0.1282(3) 0.7334(2) 0.26956(19) 0.0140(7) Uani 1 1 d . . . . .
C3 C 0.1565(3) 0.6868(2) 0.33195(18) 0.0135(7) Uani 1 1 d . . . . .
C4 C 0.2756(3) 0.7047(2) 0.37588(19) 0.0162(7) Uani 1 1 d . . . . .
H4 H 0.2975 0.6732 0.4163 0.019 Uiso 1 1 calc R . . . .
C5 C -0.0050(3) 0.7712(2) 0.16971(19) 0.0173(7) Uani 1 1 d . . . . .
C6 C 0.0425(4) 0.7618(2) 0.1104(2) 0.0210(8) Uani 1 1 d . . . . .
C7 C 0.3603(3) 0.7005(2) 0.3267(2) 0.0178(8) Uani 1 1 d . . . . .
C8 C 0.2222(3) 0.7901(2) 0.2678(2) 0.0172(7) Uani 1 1 d . . . . .
H8 H 0.2037 0.8227 0.2281 0.021 Uiso 1 1 calc R . . . .
C9 C 0.3318(3) 0.7451(2) 0.2694(2) 0.0183(8) Uani 1 1 d . . . . .
C10 C 0.0972(3) 0.6060(2) 0.40902(19) 0.0160(7) Uani 1 1 d . . . . .
C11 C 0.1492(3) 0.5376(2) 0.4161(2) 0.0182(8) Uani 1 1 d . . . . .
C12 C 0.4976(4) 0.7029(2) 0.2288(2) 0.0272(9) Uani 1 1 d . . . . .
H12 H 0.5435 0.7030 0.1957 0.033 Uiso 1 1 calc R . . . .
C13 C 0.5285(4) 0.6588(2) 0.2866(2) 0.0248(9) Uani 1 1 d . . . . .
H13 H 0.5952 0.6303 0.2922 0.030 Uiso 1 1 calc R . . . .
C14 C 0.2651(3) 0.7838(2) 0.3944(2) 0.0181(8) Uani 1 1 d . . . . .
C15 C 0.2216(4) 0.9035(2) 0.3463(2) 0.0239(9) Uani 1 1 d . . . . .
C16 C 0.4596(3) 0.6573(2) 0.3358(2) 0.0195(8) Uani 1 1 d . . . . .
C17 C 0.2782(4) 0.8109(2) 0.4609(2) 0.0232(8) Uani 1 1 d . . . . .
H17 H 0.2965 0.7803 0.4989 0.028 Uiso 1 1 calc R . . . .
C18 C -0.0905(4) 0.8222(2) 0.1740(2) 0.0232(9) Uani 1 1 d . . . . .
C19 C 0.1904(4) 0.5005(2) 0.3572(2) 0.0241(9) Uani 1 1 d . . . . .
H19 H 0.2012 0.5376 0.3238 0.029 Uiso 1 1 calc R . . . .
C20 C 0.3998(4) 0.7467(2) 0.2196(2) 0.0230(8) Uani 1 1 d . . . . .
H20 H 0.3800 0.7764 0.1811 0.028 Uiso 1 1 calc R . . . .
C21 C 0.1604(4) 0.5044(3) 0.4802(2) 0.0264(9) Uani 1 1 d . . . . .
H21 H 0.1934 0.4584 0.4863 0.032 Uiso 1 1 calc R . . . .
C22 C 0.1280(4) 0.7014(3) 0.1048(2) 0.0279(10) Uani 1 1 d . . . . .
H22 H 0.1779 0.6946 0.1504 0.033 Uiso 1 1 calc R . . . .
C23 C 0.2358(3) 0.8292(2) 0.3372(2) 0.0179(8) Uani 1 1 d . . . . .
C24 C 0.0028(4) 0.8097(3) 0.0557(2) 0.0284(10) Uani 1 1 d . . . . .
H24 H 0.0322 0.8057 0.0157 0.034 Uiso 1 1 calc R . . . .
C25 C 0.0595(4) 0.6412(2) 0.4638(2) 0.0214(8) Uani 1 1 d . . . . .
C26 C -0.1470(4) 0.8280(3) 0.2363(3) 0.0299(10) Uani 1 1 d . . . . .
H26 H -0.1356 0.7814 0.2604 0.036 Uiso 1 1 calc R . . . .
C27 C 0.1251(4) 0.5363(3) 0.5343(2) 0.0323(11) Uani 1 1 d . . . . .
H27 H 0.1348 0.5126 0.5765 0.039 Uiso 1 1 calc R . . . .
C28 C 0.0745(4) 0.6044(3) 0.5261(2) 0.0299(10) Uani 1 1 d . . . . .
H28 H 0.0501 0.6260 0.5632 0.036 Uiso 1 1 calc R . . . .
C29 C 0.5834(4) 0.5714(3) 0.4048(3) 0.0345(11) Uani 1 1 d . . . . .
H29A H 0.5770 0.5374 0.3676 0.052 Uiso 1 1 calc GR . . . .
H29B H 0.5903 0.5457 0.4476 0.052 Uiso 1 1 calc GR . . . .
H29C H 0.6512 0.6011 0.4065 0.052 Uiso 1 1 calc GR . . . .
C30 C 0.2344(4) 0.9304(3) 0.4130(2) 0.0316(10) Uani 1 1 d . . . . .
H30 H 0.2235 0.9795 0.4200 0.038 Uiso 1 1 calc R . . . .
C31 C -0.2784(4) 0.8414(3) 0.2163(3) 0.0431(13) Uani 1 1 d . . . . .
H31A H -0.2925 0.8896 0.1983 0.065 Uiso 1 1 calc GR . . . .
H31B H -0.3122 0.8360 0.2562 0.065 Uiso 1 1 calc GR . . . .
H31C H -0.3130 0.8070 0.1818 0.065 Uiso 1 1 calc GR . . . .
C32 C -0.1248(4) 0.8689(2) 0.1178(2) 0.0284(10) Uani 1 1 d . . . . .
H32 H -0.1797 0.9048 0.1197 0.034 Uiso 1 1 calc R . . . .
C33 C -0.1305(4) 0.7066(3) 0.4259(3) 0.0391(12) Uani 1 1 d . . . . .
H33A H -0.1423 0.6812 0.3827 0.059 Uiso 1 1 calc GR . . . .
H33B H -0.1657 0.7537 0.4189 0.059 Uiso 1 1 calc GR . . . .
H33C H -0.1656 0.6797 0.4578 0.059 Uiso 1 1 calc GR . . . .
C34 C 0.2634(4) 0.8841(3) 0.4692(2) 0.0304(10) Uani 1 1 d . . . . .
H34 H 0.2730 0.9031 0.5135 0.036 Uiso 1 1 calc R . . . .
C35 C -0.0778(4) 0.8623(3) 0.0595(2) 0.0321(11) Uani 1 1 d . . . . .
H35 H -0.1012 0.8938 0.0227 0.039 Uiso 1 1 calc R . . . .
C36 C 0.0631(5) 0.6302(3) 0.0845(3) 0.0366(11) Uani 1 1 d . . . . .
H36A H 0.0168 0.6185 0.1178 0.055 Uiso 1 1 calc GR . . . .
H36B H 0.1184 0.5921 0.0833 0.055 Uiso 1 1 calc GR . . . .
H36C H 0.0134 0.6353 0.0398 0.055 Uiso 1 1 calc GR . . . .
C37 C 0.0010(4) 0.7147(3) 0.4551(2) 0.0301(10) Uani 1 1 d . . . . .
H37 H 0.0341 0.7416 0.4211 0.036 Uiso 1 1 calc R . . . .
C38 C 0.0993(5) 0.4473(4) 0.3212(4) 0.060(2) Uani 1 1 d . . . . .
H38A H 0.0897 0.4092 0.3525 0.091 Uiso 1 1 calc GR . . . .
H38B H 0.1240 0.4270 0.2819 0.091 Uiso 1 1 calc GR . . . .
H38C H 0.0264 0.4720 0.3063 0.091 Uiso 1 1 calc GR . . . .
C39 C 0.3064(4) 0.4618(3) 0.3814(3) 0.0358(11) Uani 1 1 d . . . . .
H39A H 0.3622 0.4951 0.4066 0.054 Uiso 1 1 calc GR . . . .
H39B H 0.3340 0.4438 0.3422 0.054 Uiso 1 1 calc GR . . . .
H39C H 0.2960 0.4220 0.4108 0.054 Uiso 1 1 calc GR . . . .
C40 C 0.2071(5) 0.7186(4) 0.0541(3) 0.0451(14) Uani 1 1 d . . . . .
H40A H 0.1617 0.7184 0.0079 0.068 Uiso 1 1 calc GR . . . .
H40B H 0.2672 0.6826 0.0582 0.068 Uiso 1 1 calc GR . . . .
H40C H 0.2418 0.7654 0.0644 0.068 Uiso 1 1 calc GR . . . .
C41 C 0.0209(5) 0.7601(4) 0.5210(3) 0.0487(15) Uani 1 1 d . . . . .
H41A H -0.0167 0.7373 0.5542 0.073 Uiso 1 1 calc GR . . . .
H41B H -0.0112 0.8077 0.5107 0.073 Uiso 1 1 calc GR . . . .
H41C H 0.1029 0.7639 0.5396 0.073 Uiso 1 1 calc GR . . . .
C42 C -0.0896(5) 0.8852(4) 0.2861(3) 0.0538(17) Uani 1 1 d . . . . .
H42A H -0.0071 0.8766 0.2977 0.081 Uiso 1 1 calc GR . . . .
H42B H -0.1209 0.8833 0.3272 0.081 Uiso 1 1 calc GR . . . .
H42C H -0.1041 0.9322 0.2653 0.081 Uiso 1 1 calc GR . . . .
C43 C 0.1658(6) 1.0180(3) 0.2949(3) 0.0483(14) Uani 1 1 d . . . . .
H43A H 0.1363 1.0383 0.2501 0.072 Uiso 1 1 calc GR . . . .
H43B H 0.2346 1.0437 0.3167 0.072 Uiso 1 1 calc GR . . . .
H43C H 0.1077 1.0220 0.3225 0.072 Uiso 1 1 calc GR . . . .
C44 C 0.6134(9) 0.9484(5) 0.3681(5) 0.097(3) Uani 1 1 d . . . . .
H44A H 0.5644 0.9866 0.3802 0.116 Uiso 1 1 calc R . . . .
H44B H 0.6305 0.9598 0.3234 0.116 Uiso 1 1 calc R . . . .

loop_
_atom_site_aniso_label
_atom_site_aniso_U_11
_atom_site_aniso_U_22
_atom_site_aniso_U_33
_atom_site_aniso_U_23
_atom_site_aniso_U_13
_atom_site_aniso_U_12
Pd1 0.01522(15) 0.01599(15) 0.01494(15) 0.00254(11) 0.00249(10) -0.00084(11)
Cl1 0.0312(6) 0.0297(6) 0.0314(6) 0.0083(5) 0.0054(4) -0.0071(4)
Cl3 0.1061(17) 0.0790(14) 0.0729(13) -0.0219(11) 0.0197(12) -0.0206(12)
Cl2 0.0983(18) 0.185(3) 0.0665(14) 0.0104(16) 0.0090(13) -0.0712(19)
N1 0.0160(15) 0.0117(14) 0.0141(14) 0.0037(12) 0.0036(11) 0.0031(12)
O2 0.0197(14) 0.0255(15) 0.0282(16) 0.0046(13) 0.0021(12) 0.0072(12)
N2 0.0166(15) 0.0136(15) 0.0155(15) 0.0013(12) 0.0042(12) 0.0026(12)
O1 0.0434(19) 0.0185(15) 0.0281(17) 0.0052(13) 0.0037(14) 0.0025(14)
C1 0.0190(18) 0.0206(19) 0.0076(15) 0.0044(14) -0.0031(13) 0.0052(15)
C2 0.0150(17) 0.0124(16) 0.0147(16) 0.0008(14) 0.0034(13) 0.0010(13)
C3 0.0141(17) 0.0127(16) 0.0137(16) -0.0014(14) 0.0027(13) 0.0040(13)
C4 0.0139(17) 0.0179(18) 0.0159(17) 0.0046(15) 0.0008(13) 0.0034(14)
C5 0.0173(18) 0.0191(19) 0.0143(17) 0.0044(15) 0.0006(14) -0.0025(15)
C6 0.024(2) 0.023(2) 0.0153(18) 0.0022(16) 0.0013(15) -0.0084(16)
C7 0.0158(18) 0.0163(18) 0.0207(19) -0.0036(15) 0.0020(14) -0.0031(14)
C8 0.0203(19) 0.0154(18) 0.0156(17) 0.0037(15) 0.0026(14) -0.0018(15)
C9 0.0148(17) 0.0169(18) 0.0220(19) -0.0015(16) 0.0012(14) -0.0044(14)
C10 0.0155(17) 0.0193(18) 0.0126(16) 0.0033(15) 0.0013(13) -0.0046(14)
C11 0.0158(18) 0.0197(19) 0.0177(18) 0.0044(15) -0.0002(14) -0.0022(15)
C12 0.024(2) 0.028(2) 0.032(2) -0.0024(19) 0.0116(18) -0.0033(18)
C13 0.017(2) 0.023(2) 0.034(2) -0.0030(18) 0.0052(17) -0.0003(16)
C14 0.0147(17) 0.0178(18) 0.0203(19) -0.0002(15) 0.0005(14) 0.0001(14)
C15 0.025(2) 0.021(2) 0.025(2) 0.0032(17) 0.0002(16) -0.0010(16)
C16 0.0172(19) 0.0163(18) 0.023(2) -0.0028(15) -0.0001(15) -0.0021(14)
C17 0.024(2) 0.025(2) 0.0189(19) 0.0016(17) 0.0008(16) 0.0005(17)
C18 0.023(2) 0.020(2) 0.025(2) 0.0039(17) -0.0011(16) 0.0000(16)
C19 0.027(2) 0.019(2) 0.026(2) 0.0030(17) 0.0054(17) 0.0039(17)
C20 0.023(2) 0.024(2) 0.023(2) 0.0015(17) 0.0061(16) -0.0053(17)
C21 0.024(2) 0.026(2) 0.026(2) 0.0125(18) -0.0038(17) -0.0074(17)
C22 0.024(2) 0.039(3) 0.021(2) -0.0026(19) 0.0074(17) -0.0051(19)
C23 0.0163(18) 0.0166(18) 0.0191(19) -0.0001(15) -0.0004(14) -0.0030(15)
C24 0.038(2) 0.030(2) 0.0155(19) 0.0057(18) 0.0008(17) -0.016(2)
C25 0.0200(19) 0.027(2) 0.0183(19) -0.0029(17) 0.0060(15) -0.0071(16)
C26 0.025(2) 0.031(2) 0.034(2) 0.005(2) 0.0075(19) 0.0103(19)
C27 0.029(2) 0.048(3) 0.0162(19) 0.013(2) -0.0046(17) -0.020(2)
C28 0.028(2) 0.049(3) 0.0140(19) -0.0020(19) 0.0069(16) -0.016(2)
C29 0.023(2) 0.033(3) 0.045(3) 0.009(2) 0.001(2) 0.0119(19)
C30 0.041(3) 0.021(2) 0.032(2) -0.0065(19) 0.003(2) -0.0008(19)
C31 0.026(3) 0.039(3) 0.065(4) -0.002(3) 0.012(2) 0.001(2)
C32 0.027(2) 0.019(2) 0.032(2) 0.0069(18) -0.0099(18) -0.0014(17)
C33 0.036(3) 0.046(3) 0.038(3) -0.009(2) 0.011(2) 0.010(2)
C34 0.037(3) 0.028(2) 0.023(2) -0.0062(19) -0.0003(19) -0.001(2)
C35 0.042(3) 0.024(2) 0.024(2) 0.0121(19) -0.0093(19) -0.012(2)
C36 0.033(3) 0.031(3) 0.045(3) -0.006(2) 0.006(2) 0.007(2)
C37 0.034(2) 0.031(2) 0.030(2) -0.008(2) 0.0162(19) -0.002(2)
C38 0.029(3) 0.080(5) 0.066(4) -0.047(4) -0.003(3) 0.008(3)
C39 0.026(2) 0.038(3) 0.043(3) 0.000(2) 0.005(2) 0.008(2)
C40 0.038(3) 0.066(4) 0.037(3) -0.006(3) 0.020(2) -0.004(3)
C41 0.044(3) 0.059(4) 0.048(3) -0.030(3) 0.023(3) -0.010(3)
C42 0.032(3) 0.081(5) 0.048(3) -0.023(3) 0.009(2) 0.001(3)
C43 0.072(4) 0.022(2) 0.048(3) 0.003(2) 0.006(3) 0.008(3)
C44 0.113(8) 0.075(6) 0.104(7) 0.032(6) 0.026(6) 0.037(6)

loop_
_atom_type_symbol
_atom_type_description
_atom_type_scat_dispersion_real
_atom_type_scat_dispersion_imag
_atom_type_scat_source
C C 0.0033 0.0016 'International Tables Vol C Tables 4.2.6.8 and 6.1.1.4'
H H 0.0000 0.0000 'International Tables Vol C Tables 4.2.6.8 and 6.1.1.4'
Cl Cl 0.1484 0.1585 'International Tables Vol C Tables 4.2.6.8 and 6.1.1.4'
N N 0.0061 0.0033 'International Tables Vol C Tables 4.2.6.8 and 6.1.1.4'
O O 0.0106 0.0060 'International Tables Vol C Tables 4.2.6.8 and 6.1.1.4'
Pd Pd -0.9988 1.0072 'International Tables Vol C Tables 4.2.6.8 and 6.1.1.4'

loop_
_geom_angle_atom_site_label_1
_geom_angle_atom_site_label_2
_geom_angle_atom_site_label_3
_geom_angle
_geom_angle_site_symmetry_1
_geom_angle_site_symmetry_3
_geom_angle_publ_flag
N1 Pd1 Cl1 177.79(9) . . ?
N1 Pd1 N2 77.95(12) . . ?
N2 Pd1 Cl1 100.52(9) . . ?
C1 Pd1 Cl1 85.15(12) . . ?
C1 Pd1 N1 96.40(14) . . ?
C1 Pd1 N2 174.28(14) . . ?
C2 N1 Pd1 114.5(2) . . ?
C2 N1 C5 120.3(3) . . ?
C5 N1 Pd1 125.0(2) . . ?
C16 O2 C29 117.5(4) . . ?
C3 N2 Pd1 110.6(2) . . ?
C3 N2 C10 118.9(3) . . ?
C10 N2 Pd1 130.5(2) . . ?
C15 O1 C43 117.8(4) . . ?
Pd1 C1 H1A 109.5 . . ?
Pd1 C1 H1B 109.5 . . ?
Pd1 C1 H1C 109.5 . . ?
H1A C1 H1B 109.5 . . ?
H1A C1 H1C 109.5 . . ?
H1B C1 H1C 109.5 . . ?
N1 C2 C3 118.3(3) . . ?
N1 C2 C8 129.6(3) . . ?
C3 C2 C8 112.1(3) . . ?
N2 C3 C2 118.1(3) . . ?
N2 C3 C4 129.8(3) . . ?
C2 C3 C4 111.9(3) . . ?
C3 C4 H4 113.2 . . ?
C3 C4 C7 105.3(3) . . ?
C7 C4 H4 113.2 . . ?
C14 C4 C3 103.7(3) . . ?
C14 C4 H4 113.2 . . ?
C14 C4 C7 107.4(3) . . ?
C6 C5 N1 119.3(3) . . ?
C18 C5 N1 117.5(3) . . ?
C18 C5 C6 123.1(4) . . ?
C5 C6 C22 122.0(4) . . ?
C24 C6 C5 116.2(4) . . ?
C24 C6 C22 121.8(4) . . ?
C9 C7 C4 114.4(3) . . ?
C9 C7 C16 120.0(4) . . ?
C16 C7 C4 125.6(4) . . ?
C2 C8 H8 113.4 . . ?
C2 C8 C9 103.6(3) . . ?
C2 C8 C23 104.2(3) . . ?
C9 C8 H8 113.4 . . ?
C9 C8 C23 107.8(3) . . ?
C23 C8 H8 113.4 . . ?
C7 C9 C8 113.6(3) . . ?
C7 C9 C20 121.1(4) . . ?
C20 C9 C8 125.3(4) . . ?
C11 C10 N2 120.3(3) . . ?
C11 C10 C25 122.5(4) . . ?
C25 C10 N2 117.2(3) . . ?
C10 C11 C19 122.3(3) . . ?
C21 C11 C10 116.5(4) . . ?
C21 C11 C19 121.2(4) . . ?
C13 C12 H12 119.4 . . ?
C20 C12 H12 119.4 . . ?
C20 C12 C13 121.2(4) . . ?
C12 C13 H13 120.0 . . ?
C16 C13 C12 119.9(4) . . ?
C16 C13 H13 120.0 . . ?
C17 C14 C4 125.2(4) . . ?
C17 C14 C23 121.2(4) . . ?
C23 C14 C4 113.6(3) . . ?
O1 C15 C23 116.2(4) . . ?
O1 C15 C30 125.0(4) . . ?
C30 C15 C23 118.8(4) . . ?
O2 C16 C7 116.3(4) . . ?
O2 C16 C13 124.4(4) . . ?
C13 C16 C7 119.3(4) . . ?
C14 C17 H17 120.9 . . ?
C34 C17 C14 118.2(4) . . ?
C34 C17 H17 120.9 . . ?
C5 C18 C26 122.5(4) . . ?
C5 C18 C32 117.5(4) . . ?
C32 C18 C26 120.0(4) . . ?
C11 C19 H19 108.1 . . ?
C11 C19 C38 110.6(4) . . ?
C11 C19 C39 111.9(4) . . ?
C38 C19 H19 108.1 . . ?
C38 C19 C39 110.0(4) . . ?
C39 C19 H19 108.1 . . ?
C9 C20 H20 120.8 . . ?
C12 C20 C9 118.4(4) . . ?
C12 C20 H20 120.8 . . ?
C11 C21 H21 118.6 . . ?
C27 C21 C11 122.8(4) . . ?
C27 C21 H21 118.6 . . ?
C6 C22 H22 107.7 . . ?
C6 C22 C36 110.5(4) . . ?
C6 C22 C40 113.1(4) . . ?
C36 C22 H22 107.7 . . ?
C36 C22 C40 109.9(4) . . ?
C40 C22 H22 107.7 . . ?
C14 C23 C8 114.2(3) . . ?
C14 C23 C15 120.0(4) . . ?
C15 C23 C8 125.8(4) . . ?
C6 C24 H24 119.0 . . ?
C35 C24 C6 122.0(4) . . ?
C35 C24 H24 119.0 . . ?
C10 C25 C37 122.0(4) . . ?
C28 C25 C10 117.3(4) . . ?
C28 C25 C37 120.7(4) . . ?
C18 C26 H26 107.3 . . ?
C18 C26 C31 112.6(4) . . ?
C31 C26 H26 107.3 . . ?
C42 C26 C18 111.8(4) . . ?
C42 C26 H26 107.3 . . ?
C42 C26 C31 110.3(4) . . ?
C21 C27 H27 120.2 . . ?
C21 C27 C28 119.5(4) . . ?
C28 C27 H27 120.2 . . ?
C25 C28 H28 119.3 . . ?
C27 C28 C25 121.4(4) . . ?
C27 C28 H28 119.3 . . ?
O2 C29 H29A 109.5 . . ?
O2 C29 H29B 109.5 . . ?
O2 C29 H29C 109.5 . . ?
H29A C29 H29B 109.5 . . ?
H29A C29 H29C 109.5 . . ?
H29B C29 H29C 109.5 . . ?
C15 C30 H30 119.9 . . ?
C34 C30 C15 120.2(4) . . ?
C34 C30 H30 119.9 . . ?
C26 C31 H31A 109.5 . . ?
C26 C31 H31B 109.5 . . ?
C26 C31 H31C 109.5 . . ?
H31A C31 H31B 109.5 . . ?
H31A C31 H31C 109.5 . . ?
H31B C31 H31C 109.5 . . ?
C18 C32 H32 119.6 . . ?
C35 C32 C18 120.7(4) . . ?
C35 C32 H32 119.6 . . ?
H33A C33 H33B 109.5 . . ?
H33A C33 H33C 109.5 . . ?
H33B C33 H33C 109.5 . . ?
C37 C33 H33A 109.5 . . ?
C37 C33 H33B 109.5 . . ?
C37 C33 H33C 109.5 . . ?
C17 C34 C30 121.6(4) . . ?
C17 C34 H34 119.2 . . ?
C30 C34 H34 119.2 . . ?
C24 C35 C32 120.4(4) . . ?
C24 C35 H35 119.8 . . ?
C32 C35 H35 119.8 . . ?
C22 C36 H36A 109.5 . . ?
C22 C36 H36B 109.5 . . ?
C22 C36 H36C 109.5 . . ?
H36A C36 H36B 109.5 . . ?
H36A C36 H36C 109.5 . . ?
H36B C36 H36C 109.5 . . ?
C25 C37 C33 110.5(4) . . ?
C25 C37 H37 107.3 . . ?
C25 C37 C41 114.1(4) . . ?
C33 C37 H37 107.3 . . ?
C41 C37 C33 109.9(4) . . ?
C41 C37 H37 107.3 . . ?
C19 C38 H38A 109.5 . . ?
C19 C38 H38B 109.5 . . ?
C19 C38 H38C 109.5 . . ?
H38A C38 H38B 109.5 . . ?
H38A C38 H38C 109.5 . . ?
H38B C38 H38C 109.5 . . ?
C19 C39 H39A 109.5 . . ?
C19 C39 H39B 109.5 . . ?
C19 C39 H39C 109.5 . . ?
H39A C39 H39B 109.5 . . ?
H39A C39 H39C 109.5 . . ?
H39B C39 H39C 109.5 . . ?
C22 C40 H40A 109.5 . . ?
C22 C40 H40B 109.5 . . ?
C22 C40 H40C 109.5 . . ?
H40A C40 H40B 109.5 . . ?
H40A C40 H40C 109.5 . . ?
H40B C40 H40C 109.5 . . ?
C37 C41 H41A 109.5 . . ?
C37 C41 H41B 109.5 . . ?
C37 C41 H41C 109.5 . . ?
H41A C41 H41B 109.5 . . ?
H41A C41 H41C 109.5 . . ?
H41B C41 H41C 109.5 . . ?
C26 C42 H42A 109.5 . . ?
C26 C42 H42B 109.5 . . ?
C26 C42 H42C 109.5 . . ?
H42A C42 H42B 109.5 . . ?
H42A C42 H42C 109.5 . . ?
H42B C42 H42C 109.5 . . ?
O1 C43 H43A 109.5 . . ?
O1 C43 H43B 109.5 . . ?
O1 C43 H43C 109.5 . . ?
H43A C43 H43B 109.5 . . ?
H43A C43 H43C 109.5 . . ?
H43B C43 H43C 109.5 . . ?
Cl3 C44 H44A 109.8 . . ?
Cl3 C44 H44B 109.8 . . ?
Cl2 C44 Cl3 109.6(5) . . ?
Cl2 C44 H44A 109.8 . . ?
Cl2 C44 H44B 109.8 . . ?
H44A C44 H44B 108.2 . . ?

loop_
_geom_bond_atom_site_label_1
_geom_bond_atom_site_label_2
_geom_bond_distance
_geom_bond_site_symmetry_2
_geom_bond_publ_flag
Pd1 Cl1 2.2916(11) . ?
Pd1 N1 2.081(3) . ?
Pd1 N2 2.201(3) . ?
Pd1 C1 2.059(4) . ?
Cl3 C44 1.818(10) . ?
Cl2 C44 1.746(10) . ?
N1 C2 1.278(5) . ?
N1 C5 1.443(5) . ?
O2 C16 1.367(5) . ?
O2 C29 1.421(5) . ?
N2 C3 1.274(5) . ?
N2 C10 1.440(5) . ?
O1 C15 1.358(5) . ?
O1 C43 1.420(6) . ?
C1 H1A 0.9600 . ?
C1 H1B 0.9600 . ?
C1 H1C 0.9600 . ?
C2 C3 1.487(5) . ?
C2 C8 1.525(5) . ?
C3 C4 1.523(5) . ?
C4 H4 0.9800 . ?
C4 C7 1.529(5) . ?
C4 C14 1.516(5) . ?
C5 C6 1.411(5) . ?
C5 C18 1.390(6) . ?
C6 C22 1.519(6) . ?
C6 C24 1.402(6) . ?
C7 C9 1.387(6) . ?
C7 C16 1.393(5) . ?
C8 H8 0.9800 . ?
C8 C9 1.525(5) . ?
C8 C23 1.532(5) . ?
C9 C20 1.389(5) . ?
C10 C11 1.397(5) . ?
C10 C25 1.411(5) . ?
C11 C19 1.514(6) . ?
C11 C21 1.393(6) . ?
C12 H12 0.9300 . ?
C12 C13 1.392(6) . ?
C12 C20 1.383(6) . ?
C13 H13 0.9300 . ?
C13 C16 1.387(6) . ?
C14 C17 1.389(6) . ?
C14 C23 1.395(5) . ?
C15 C23 1.398(6) . ?
C15 C30 1.390(6) . ?
C17 H17 0.9300 . ?
C17 C34 1.377(6) . ?
C18 C26 1.520(6) . ?
C18 C32 1.402(6) . ?
C19 H19 0.9800 . ?
C19 C38 1.517(7) . ?
C19 C39 1.525(6) . ?
C20 H20 0.9300 . ?
C21 H21 0.9300 . ?
C21 C27 1.362(7) . ?
C22 H22 0.9800 . ?
C22 C36 1.530(7) . ?
C22 C40 1.534(6) . ?
C24 H24 0.9300 . ?
C24 C35 1.367(7) . ?
C25 C28 1.388(6) . ?
C25 C37 1.515(6) . ?
C26 H26 0.9800 . ?
C26 C31 1.531(7) . ?
C26 C42 1.508(8) . ?
C27 H27 0.9300 . ?
C27 C28 1.385(7) . ?
C28 H28 0.9300 . ?
C29 H29A 0.9600 . ?
C29 H29B 0.9600 . ?
C29 H29C 0.9600 . ?
C30 H30 0.9300 . ?
C30 C34 1.390(7) . ?
C31 H31A 0.9600 . ?
C31 H31B 0.9600 . ?
C31 H31C 0.9600 . ?
C32 H32 0.9300 . ?
C32 C35 1.382(7) . ?
C33 H33A 0.9600 . ?
C33 H33B 0.9600 . ?
C33 H33C 0.9600 . ?
C33 C37 1.540(7) . ?
C34 H34 0.9300 . ?
C35 H35 0.9300 . ?
C36 H36A 0.9600 . ?
C36 H36B 0.9600 . ?
C36 H36C 0.9600 . ?
C37 H37 0.9800 . ?
C37 C41 1.529(7) . ?
C38 H38A 0.9600 . ?
C38 H38B 0.9600 . ?
C38 H38C 0.9600 . ?
C39 H39A 0.9600 . ?
C39 H39B 0.9600 . ?
C39 H39C 0.9600 . ?
C40 H40A 0.9600 . ?
C40 H40B 0.9600 . ?
C40 H40C 0.9600 . ?
C41 H41A 0.9600 . ?
C41 H41B 0.9600 . ?
C41 H41C 0.9600 . ?
C42 H42A 0.9600 . ?
C42 H42B 0.9600 . ?
C42 H42C 0.9600 . ?
C43 H43A 0.9600 . ?
C43 H43B 0.9600 . ?
C43 H43C 0.9600 . ?
C44 H44A 0.9700 . ?
C44 H44B 0.9700 . ?
